data_4073288
loop_
_publ_author_name
'Albertin, Gabriele'
'Antoniutti, Stefano'
'Castro, Jes\'us'
'Garc\'ia-Font\'an, Soledad'
'Zanardo, Gianluigi'

_publ_section_title
;
 Preparation and Reactivity of Stannyl Complexes of Manganese and Rhenium
;
_journal_issue 11
_journal_name_full Organometallics
_journal_page_first 2918
_journal_paper_doi 10.1021/om070220m
_journal_volume 26
_journal_year 2007
_chemical_formula_sum 'C22 H48 O16 P3 Re Sn'
_chemical_formula_weight 966.40
_chemical_name_systematic
; 
 ? 
;
_space_group_IT_number 2
_symmetry_cell_setting triclinic
_symmetry_space_group_name_Hall '-P 1'
_symmetry_space_group_name_H-M 'P -1'
_atom_sites_solution_hydrogens geom
_atom_sites_solution_primary direct
_atom_sites_solution_secondary difmap
_audit_creation_method SHELXL-97
_cell_angle_alpha 109.711(2)
_cell_angle_beta 92.817(2)
_cell_angle_gamma 114.348(2)
_cell_formula_units_Z 2
_cell_length_a 11.1114(11)
_cell_length_b 11.9510(13)
_cell_length_c 16.5529(17)
_cell_measurement_temperature 293(2)
_cell_volume 1839.3(3)
_computing_cell_refinement 'Bruker SMART'
_computing_data_collection 'Bruker SMART'
_computing_data_reduction 'Bruker SHELXTL'
_computing_structure_refinement 'SHELXL-97 (Sheldrick, 1997)'
_computing_structure_solution 'SHELXS-97 (Sheldrick, 1990)'
_diffrn_ambient_temperature 293(2)
_diffrn_measured_fraction_theta_full 0.890
_diffrn_measured_fraction_theta_max 0.890
_diffrn_measurement_device_type 'CCD area detector'
_diffrn_measurement_method 'phi and omega scans'
_diffrn_radiation_monochromator graphite
_diffrn_radiation_source 'fine-focus sealed tube'
_diffrn_radiation_type MoK\a
_diffrn_radiation_wavelength 0.71073
_diffrn_reflns_av_R_equivalents 0.0571
_diffrn_reflns_av_sigmaI/netI 0.0863
_diffrn_reflns_limit_h_max 14
_diffrn_reflns_limit_h_min -14
_diffrn_reflns_limit_k_max 15
_diffrn_reflns_limit_k_min -11
_diffrn_reflns_limit_l_max 18
_diffrn_reflns_limit_l_min -21
_diffrn_reflns_number 11422
_diffrn_reflns_theta_full 28.06
_diffrn_reflns_theta_max 28.06
_diffrn_reflns_theta_min 1.34
_exptl_absorpt_coefficient_mu 4.158
_exptl_absorpt_correction_T_max 1.0000
_exptl_absorpt_correction_T_min 0.3506
_exptl_absorpt_correction_type multi-scan
_exptl_crystal_colour colourless
_exptl_crystal_density_diffrn 1.745
_exptl_crystal_density_method 'not measured'
_exptl_crystal_description prism
_exptl_crystal_F_000 956
_exptl_crystal_size_max 0.28
_exptl_crystal_size_mid 0.25
_exptl_crystal_size_min 0.17
_refine_diff_density_max 1.700
_refine_diff_density_min -1.609
_refine_diff_density_rms 0.148
_refine_ls_extinction_method none
_refine_ls_goodness_of_fit_ref 0.897
_refine_ls_hydrogen_treatment mixed
_refine_ls_matrix_type full
_refine_ls_number_parameters 398
_refine_ls_number_reflns 7968
_refine_ls_number_restraints 0
_refine_ls_restrained_S_all 0.897
_refine_ls_R_factor_all 0.0684
_refine_ls_R_factor_gt 0.0459
_refine_ls_shift/su_max 0.001
_refine_ls_shift/su_mean 0.000
_refine_ls_structure_factor_coef Fsqd
_refine_ls_weighting_details 'calc w=1/[\s^2^(Fo^2^)+(0.0415P)^2^+0.0000P] where P=(Fo^2^+2Fc^2^)/3'
_refine_ls_weighting_scheme calc
_refine_ls_wR_factor_gt 0.0900
_refine_ls_wR_factor_ref 0.0965
_reflns_number_gt 5588
_reflns_number_total 7968
_reflns_threshold_expression >2sigma(I)
_cod_data_source_file om070220m-file002.cif
_cod_data_source_block compound_15b
_cod_depositor_comments
;
The following automatic conversions were performed:

'_symmetry_cell_setting' value 'Triclinic' changed to 'triclinic'
according to /home/saulius/struct/CIF-dictionaries/cif_core.dic
dictionary named 'cif_core.dic' version 2.4.1 from 2010-06-29.

Automatic conversion script
Id: cif_fix_values 1715 2011-07-08 13:25:40Z adriana 
;
_cod_original_sg_symbol_H-M 'P-1   '
_cod_database_code 4073288

loop_
_symmetry_equiv_pos_as_xyz
'x, y, z'
'-x, -y, -z'

loop_
_atom_site_label
_atom_site_type_symbol
_atom_site_fract_x
_atom_site_fract_y
_atom_site_fract_z
_atom_site_U_iso_or_equiv
_atom_site_adp_type
_atom_site_occupancy
_atom_site_symmetry_multiplicity
_atom_site_calc_flag
_atom_site_refinement_flags
H1 H 0.1872 0.1444 0.0100 0.17(5) Uiso 1 1 d .
Re Re 0.00576(3) 0.11558(3) 0.271473(16) 0.04271(9) Uani 1 1 d .
C1 C 0.1949(8) 0.1694(7) 0.3191(4) 0.0565(18) Uani 1 1 d .
O1 O 0.3009(5) 0.1936(6) 0.3495(4) 0.0770(16) Uani 1 1 d .
C2 C -0.0141(7) 0.1828(8) 0.3895(5) 0.063(2) Uani 1 1 d .
O2 O -0.0186(6) 0.2294(6) 0.4625(3) 0.0881(19) Uani 1 1 d .
Sn Sn 0.06765(4) 0.04536(5) 0.10886(3) 0.04300(12) Uani 1 1 d .
O41 O 0.0973(4) 0.0979(4) 0.0036(3) 0.0474(11) Uani 1 1 d .
O42 O 0.1357(5) -0.0981(5) 0.0766(3) 0.0632(13) Uani 1 1 d .
C42 C 0.2182(8) -0.1020(10) 0.1319(6) 0.077(2) Uani 1 1 d .
H42 H 0.2596 -0.0283 0.1850 0.093 Uiso 1 1 calc R
O45 O 0.2463(7) -0.1912(8) 0.1210(4) 0.110(2) Uani 1 1 d .
O43 O 0.2890(5) 0.1897(6) 0.1571(3) 0.0733(16) Uani 1 1 d .
C43 C 0.3683(8) 0.2732(9) 0.1298(5) 0.074(2) Uani 1 1 d .
H43 H 0.4547 0.3290 0.1654 0.089 Uiso 1 1 calc R
O44 O 0.3472(5) 0.2905(6) 0.0636(4) 0.094(2) Uani 1 1 d .
P1 P -0.23315(18) 0.0385(2) 0.22254(12) 0.0498(4) Uani 1 1 d .
O11 O -0.3088(5) -0.1139(5) 0.1599(3) 0.0679(14) Uani 1 1 d .
C11 C -0.4537(7) -0.1903(9) 0.1226(6) 0.081(3) Uani 1 1 d .
H11A H -0.4691 -0.2389 0.0598 0.097 Uiso 1 1 calc R
H11B H -0.4935 -0.1296 0.1314 0.097 Uiso 1 1 calc R
C12 C -0.5202(9) -0.2855(10) 0.1640(8) 0.123(4) Uani 1 1 d .
H12A H -0.4885 -0.3519 0.1495 0.184 Uiso 1 1 calc R
H12B H -0.6165 -0.3281 0.1425 0.184 Uiso 1 1 calc R
H12C H -0.4987 -0.2384 0.2267 0.184 Uiso 1 1 calc R
O12 O -0.3004(5) 0.0560(6) 0.3051(3) 0.0711(15) Uani 1 1 d .
C13 C -0.4204(8) 0.0727(10) 0.3148(6) 0.085(3) Uani 1 1 d .
H13A H -0.4996 -0.0106 0.2796 0.102 Uiso 1 1 calc R
H13B H -0.4181 0.1401 0.2938 0.102 Uiso 1 1 calc R
C14 C -0.4292(10) 0.1129(13) 0.4063(6) 0.126(4) Uani 1 1 d .
H14A H -0.4535 0.0380 0.4228 0.189 Uiso 1 1 calc R
H14B H -0.4967 0.1437 0.4145 0.189 Uiso 1 1 calc R
H14C H -0.3431 0.1835 0.4423 0.189 Uiso 1 1 calc R
O13 O -0.2917(5) 0.1077(5) 0.1774(3) 0.0623(13) Uani 1 1 d .
C15 C -0.2732(8) 0.1098(9) 0.0923(5) 0.065(2) Uani 1 1 d .
H15A H -0.3121 0.0194 0.0480 0.079 Uiso 1 1 calc R
H15B H -0.1775 0.1541 0.0930 0.079 Uiso 1 1 calc R
C16 C -0.3430(11) 0.1844(11) 0.0721(6) 0.108(4) Uani 1 1 d .
H16A H -0.4380 0.1380 0.0696 0.161 Uiso 1 1 calc R
H16B H -0.3302 0.1901 0.0164 0.161 Uiso 1 1 calc R
H16C H -0.3055 0.2727 0.1173 0.161 Uiso 1 1 calc R
P2 P 0.0607(2) 0.3268(2) 0.26676(12) 0.0585(5) Uani 1 1 d .
O21 O 0.1857(7) 0.4545(6) 0.3343(4) 0.103(2) Uani 1 1 d .
C21 C 0.3124(17) 0.4828(15) 0.3575(14) 0.242(12) Uani 1 1 d .
H21A H 0.3096 0.3954 0.3373 0.290 Uiso 1 1 calc R
H21B H 0.3548 0.5218 0.3173 0.290 Uiso 1 1 calc R
C22 C 0.3996(15) 0.5450(18) 0.4240(12) 0.250(11) Uani 1 1 d .
H22A H 0.4569 0.6323 0.4260 0.376 Uiso 1 1 calc R
H22B H 0.4526 0.4990 0.4249 0.376 Uiso 1 1 calc R
H22C H 0.3587 0.5532 0.4741 0.376 Uiso 1 1 calc R
O22 O 0.0806(6) 0.3296(5) 0.1736(3) 0.0794(16) Uani 1 1 d .
C23 C 0.1323(11) 0.4488(10) 0.1534(7) 0.102(3) Uani 1 1 d .
H23A H 0.1575 0.5272 0.2069 0.122 Uiso 1 1 calc R
H23B H 0.2127 0.4580 0.1300 0.122 Uiso 1 1 calc R
C24 C 0.0326(13) 0.4406(11) 0.0908(7) 0.132(4) Uani 1 1 d .
H24A H -0.0058 0.3545 0.0430 0.199 Uiso 1 1 calc R
H24B H 0.0742 0.5089 0.0687 0.199 Uiso 1 1 calc R
H24C H -0.0374 0.4527 0.1185 0.199 Uiso 1 1 calc R
O23 O -0.0435(7) 0.3884(7) 0.2817(5) 0.102(2) Uani 1 1 d .
C25 C -0.0916(11) 0.4203(13) 0.3551(7) 0.116(4) Uani 1 1 d .
H25A H -0.0180 0.4949 0.4023 0.139 Uiso 1 1 calc R
H25B H -0.1250 0.3450 0.3724 0.139 Uiso 1 1 calc R
C26 C -0.2030(11) 0.4567(12) 0.3429(8) 0.129(4) Uani 1 1 d .
H26A H -0.1713 0.5298 0.3243 0.194 Uiso 1 1 calc R
H26B H -0.2304 0.4823 0.3975 0.194 Uiso 1 1 calc R
H26C H -0.2787 0.3812 0.2990 0.194 Uiso 1 1 calc R
P3 P -0.0460(2) -0.0949(2) 0.27804(13) 0.0575(5) Uani 1 1 d .
O31 O 0.0859(5) -0.1022(6) 0.3062(4) 0.0883(19) Uani 1 1 d .
C31 C 0.0905(10) -0.2157(10) 0.3155(8) 0.115(4) Uani 1 1 d .
H31A H 0.0264 -0.2465 0.3503 0.138 Uiso 1 1 calc R
H31B H 0.0618 -0.2872 0.2578 0.138 Uiso 1 1 calc R
C32 C 0.2146(11) -0.1911(11) 0.3541(7) 0.125(4) Uani 1 1 d .
H32A H 0.2742 -0.1796 0.3142 0.188 Uiso 1 1 calc R
H32B H 0.2066 -0.2650 0.3683 0.188 Uiso 1 1 calc R
H32C H 0.2506 -0.1114 0.4068 0.188 Uiso 1 1 calc R
O32 O -0.1346(10) -0.2306(8) 0.2042(8) 0.190(6) Uani 1 1 d .
C33 C -0.1712(16) -0.3102(16) 0.1320(8) 0.147(5) Uani 1 1 d .
H33A H -0.0872 -0.3029 0.1145 0.177 Uiso 1 1 calc R
H33B H -0.2052 -0.2707 0.1000 0.177 Uiso 1 1 calc R
C34 C -0.2545(14) -0.4394(13) 0.0914(9) 0.160(6) Uani 1 1 d .
H34A H -0.2519 -0.4839 0.1296 0.241 Uiso 1 1 calc R
H34B H -0.2270 -0.4760 0.0388 0.241 Uiso 1 1 calc R
H34C H -0.3450 -0.4520 0.0763 0.241 Uiso 1 1 calc R
O33 O -0.1265(12) -0.1303(11) 0.3467(9) 0.210(6) Uani 1 1 d .
C35 C -0.1930(16) -0.1303(17) 0.3931(8) 0.174(7) Uani 1 1 d .
H35A H -0.2612 -0.1223 0.3598 0.209 Uiso 1 1 calc R
H35B H -0.1379 -0.0401 0.4364 0.209 Uiso 1 1 calc R
C36 C -0.2641(16) -0.1778(17) 0.4424(10) 0.204(8) Uani 1 1 d .
H36A H -0.2697 -0.2637 0.4331 0.306 Uiso 1 1 calc R
H36B H -0.3535 -0.1869 0.4284 0.306 Uiso 1 1 calc R
H36C H -0.2229 -0.1186 0.5028 0.306 Uiso 1 1 calc R

loop_
_atom_site_aniso_label
_atom_site_aniso_U_11
_atom_site_aniso_U_22
_atom_site_aniso_U_33
_atom_site_aniso_U_23
_atom_site_aniso_U_13
_atom_site_aniso_U_12
Re 0.04473(16) 0.04902(18) 0.03839(14) 0.02037(12) 0.01062(10) 0.02230(13)
C1 0.071(5) 0.054(5) 0.045(4) 0.021(4) 0.009(4) 0.028(4)
O1 0.053(3) 0.097(5) 0.078(4) 0.043(3) -0.003(3) 0.027(3)
C2 0.060(5) 0.077(6) 0.064(5) 0.042(5) 0.015(4) 0.030(4)
O2 0.125(5) 0.099(5) 0.048(3) 0.024(3) 0.030(3) 0.062(4)
Sn 0.0447(3) 0.0537(3) 0.0394(2) 0.0223(2) 0.01263(19) 0.0269(2)
O41 0.046(3) 0.051(3) 0.044(2) 0.025(2) 0.0107(19) 0.016(2)
O42 0.073(3) 0.081(4) 0.060(3) 0.030(3) 0.017(3) 0.055(3)
C42 0.078(6) 0.105(8) 0.078(6) 0.044(6) 0.025(5) 0.060(6)
O45 0.146(6) 0.148(7) 0.120(5) 0.073(5) 0.052(5) 0.124(6)
O43 0.041(3) 0.106(5) 0.063(3) 0.041(3) 0.006(2) 0.019(3)
C43 0.041(4) 0.086(7) 0.065(5) 0.021(5) 0.012(4) 0.009(4)
O44 0.063(4) 0.104(5) 0.087(4) 0.053(4) 0.013(3) 0.000(3)
P1 0.0480(10) 0.0587(13) 0.0520(10) 0.0271(10) 0.0156(8) 0.0279(9)
O11 0.045(3) 0.058(4) 0.094(4) 0.027(3) 0.005(3) 0.020(2)
C11 0.046(5) 0.083(7) 0.086(6) 0.020(5) -0.007(4) 0.018(4)
C12 0.067(6) 0.087(8) 0.209(13) 0.075(9) 0.033(7) 0.016(6)
O12 0.060(3) 0.109(5) 0.074(3) 0.053(3) 0.033(3) 0.050(3)
C13 0.064(5) 0.123(8) 0.086(6) 0.049(6) 0.036(5) 0.050(6)
C14 0.109(8) 0.194(13) 0.085(7) 0.037(8) 0.047(6) 0.089(9)
O13 0.068(3) 0.088(4) 0.060(3) 0.042(3) 0.022(2) 0.050(3)
C15 0.067(5) 0.087(6) 0.060(4) 0.039(5) 0.020(4) 0.042(5)
C16 0.148(9) 0.159(11) 0.086(6) 0.075(7) 0.036(6) 0.112(9)
P2 0.0714(13) 0.0489(13) 0.0540(11) 0.0183(10) 0.0136(10) 0.0279(11)
O21 0.108(5) 0.064(4) 0.096(4) 0.024(4) -0.015(4) 0.012(4)
C21 0.145(14) 0.085(12) 0.40(3) 0.048(15) -0.103(17) 0.020(10)
C22 0.114(12) 0.21(2) 0.25(2) -0.001(16) -0.075(13) 0.009(12)
O22 0.120(5) 0.051(4) 0.069(3) 0.034(3) 0.023(3) 0.032(3)
C23 0.146(10) 0.077(7) 0.104(7) 0.060(7) 0.049(7) 0.050(7)
C24 0.198(13) 0.103(9) 0.119(9) 0.067(8) 0.007(9) 0.075(9)
O23 0.124(6) 0.084(5) 0.120(5) 0.036(4) 0.052(5) 0.069(5)
C25 0.118(9) 0.159(12) 0.103(8) 0.065(8) 0.055(7) 0.079(9)
C26 0.139(10) 0.118(10) 0.180(12) 0.067(9) 0.083(9) 0.091(9)
P3 0.0577(12) 0.0614(14) 0.0679(12) 0.0374(11) 0.0191(10) 0.0300(10)
O31 0.065(3) 0.074(4) 0.149(6) 0.071(4) 0.012(4) 0.032(3)
C31 0.098(8) 0.086(8) 0.184(11) 0.078(8) 0.007(8) 0.046(6)
C32 0.108(8) 0.113(10) 0.163(11) 0.067(9) -0.021(8) 0.054(7)
O32 0.199(9) 0.057(5) 0.229(11) -0.010(6) -0.127(9) 0.054(6)
C33 0.161(14) 0.131(14) 0.114(10) -0.009(9) 0.001(9) 0.083(12)
C34 0.148(12) 0.078(10) 0.181(14) 0.000(9) 0.034(10) 0.024(9)
O33 0.289(13) 0.231(12) 0.345(15) 0.251(13) 0.266(13) 0.201(11)
C35 0.193(16) 0.28(2) 0.096(9) 0.116(12) 0.075(10) 0.112(15)
C36 0.232(18) 0.26(2) 0.212(16) 0.185(16) 0.140(14) 0.118(15)

loop_
_atom_type_symbol
_atom_type_description
_atom_type_scat_dispersion_real
_atom_type_scat_dispersion_imag
_atom_type_scat_source
C C 0.0033 0.0016 'International Tables Vol C Tables 4.2.6.8 and 6.1.1.4'
H H 0.0000 0.0000 'International Tables Vol C Tables 4.2.6.8 and 6.1.1.4'
O O 0.0106 0.0060 'International Tables Vol C Tables 4.2.6.8 and 6.1.1.4'
P P 0.1023 0.0942 'International Tables Vol C Tables 4.2.6.8 and 6.1.1.4'
Sn Sn -0.6537 1.4246 'International Tables Vol C Tables 4.2.6.8 and 6.1.1.4'
Re Re -1.0185 7.2310 'International Tables Vol C Tables 4.2.6.8 and 6.1.1.4'

loop_
_geom_angle_atom_site_label_1
_geom_angle_atom_site_label_2
_geom_angle_atom_site_label_3
_geom_angle
_geom_angle_site_symmetry_1
_geom_angle_site_symmetry_3
C2 Re C1 88.1(3) . .
C2 Re P2 89.2(2) . .
C1 Re P2 92.1(2) . .
C2 Re P3 90.4(2) . .
C1 Re P3 87.0(2) . .
P2 Re P3 179.03(7) . .
C2 Re P1 88.4(2) . .
C1 Re P1 174.4(2) . .
P2 Re P1 92.10(7) . .
P3 Re P1 88.77(7) . .
C2 Re Sn 172.6(2) . .
C1 Re Sn 85.87(19) . .
P2 Re Sn 86.83(5) . .
P3 Re Sn 93.47(5) . .
P1 Re Sn 97.96(4) . .
O1 C1 Re 174.8(6) . .
O2 C2 Re 176.1(7) . .
O41 Sn O42 99.30(18) . .
O41 Sn O41 69.66(19) . 2
O42 Sn O41 84.65(18) . 2
O41 Sn O43 81.57(17) . .
O42 Sn O43 84.0(2) . .
O41 Sn O43 146.82(17) 2 .
O41 Sn Re 143.44(13) . .
O42 Sn Re 116.65(13) . .
O41 Sn Re 117.84(11) 2 .
O43 Sn Re 95.08(13) . .
Sn O41 Sn 110.34(19) . 2
C42 O42 Sn 123.1(5) . .
O45 C42 O42 125.9(9) . .
C43 O43 Sn 132.2(5) . .
O44 C43 O43 128.8(7) . .
O11 P1 O13 104.5(3) . .
O11 P1 O12 107.0(3) . .
O13 P1 O12 98.4(3) . .
O11 P1 Re 112.40(18) . .
O13 P1 Re 123.6(2) . .
O12 P1 Re 109.3(2) . .
C11 O11 P1 125.3(5) . .
O11 C11 C12 111.2(7) . .
C13 O12 P1 128.8(5) . .
O12 C13 C14 110.0(7) . .
C15 O13 P1 123.1(4) . .
O13 C15 C16 107.3(6) . .
O21 P2 O22 105.2(3) . .
O21 P2 O23 95.9(4) . .
O22 P2 O23 98.5(3) . .
O21 P2 Re 119.8(3) . .
O22 P2 Re 113.0(2) . .
O23 P2 Re 121.0(3) . .
C21 O21 P2 132.8(9) . .
C22 C21 O21 137(2) . .
C23 O22 P2 125.7(6) . .
C24 C23 O22 110.8(9) . .
C25 O23 P2 126.5(7) . .
O23 C25 C26 112.9(9) . .
O32 P3 O33 93.5(7) . .
O32 P3 O31 104.6(4) . .
O33 P3 O31 101.5(5) . .
O32 P3 Re 125.4(4) . .
O33 P3 Re 117.4(4) . .
O31 P3 Re 111.0(2) . .
C31 O31 P3 125.2(5) . .
C32 C31 O31 114.2(9) . .
C33 O32 P3 155.3(16) . .
O32 C33 C34 136.4(18) . .
C35 O33 P3 160.6(12) . .
O33 C35 C36 153.6(19) . .

loop_
_geom_bond_atom_site_label_1
_geom_bond_atom_site_label_2
_geom_bond_distance
_geom_bond_site_symmetry_2
Re C2 1.908(8) .
Re C1 1.957(8) .
Re P2 2.370(2) .
Re P3 2.381(2) .
Re P1 2.4127(18) .
Re Sn 2.7489(5) .
C1 O1 1.135(8) .
C2 O2 1.161(8) .
Sn O41 2.040(4) .
Sn O42 2.070(5) .
Sn O41 2.164(4) 2
Sn O43 2.245(5) .
O41 Sn 2.164(4) 2
O42 C42 1.288(8) .
C42 O45 1.190(9) .
O43 C43 1.263(9) .
C43 O44 1.212(9) .
P1 O11 1.574(5) .
P1 O13 1.574(4) .
P1 O12 1.583(5) .
O11 C11 1.455(8) .
C11 C12 1.480(11) .
O12 C13 1.436(8) .
C13 C14 1.449(11) .
O13 C15 1.441(7) .
C15 C16 1.501(10) .
P2 O21 1.568(6) .
P2 O22 1.578(5) .
P2 O23 1.598(6) .
O21 C21 1.308(15) .
C21 C22 1.205(18) .
O22 C23 1.461(9) .
C23 C24 1.429(13) .
O23 C25 1.351(11) .
C25 C26 1.496(13) .
P3 O32 1.524(8) .
P3 O33 1.543(8) .
P3 O31 1.562(5) .
O31 C31 1.437(9) .
C31 C32 1.359(11) .
O32 C33 1.169(13) .
C33 C34 1.324(15) .
O33 C35 1.093(12) .
C35 C36 1.271(14) .
